data_4325608
loop_
_publ_author_name
'Galina V. Romanenko'
'Ksenia Yu. Maryunina'
'Artem S. Bogomyakov'
'Renad Z. Sagdeev'
'Victor I. Ovcharenko'

_publ_section_title
;
 Relationship between the Thermally Induced Reorientations of Aromatic
 Solvate Molecules in Cu(hfac)2- Nitroxide Breathing Crystals and the
 Character of the Magnetic Anomaly
;
_journal_name_full 'Inorganic Chemistry'
_journal_page_first 6597
_journal_page_last 6609
_journal_paper_doi 10.1021/ic200444e
_journal_volume 50
_journal_year 2011
_chemical_formula_sum 'C28 H30 Cu F12 N4 O6'
_chemical_formula_weight 810.10
_chemical_name_systematic
; 
 ? 
;
_space_group_IT_number 2
_symmetry_cell_setting triclinic
_symmetry_space_group_name_Hall '-P 1'
_symmetry_space_group_name_H-M 'P -1'
_atom_sites_solution_hydrogens geom
_atom_sites_solution_primary direct
_atom_sites_solution_secondary difmap
_audit_creation_method SHELXL-97
_cell_angle_alpha 99.400(2)
_cell_angle_beta 112.200(2)
_cell_angle_gamma 95.755(2)
_cell_formula_units_Z 2
_cell_length_a 10.7478(13)
_cell_length_b 13.3811(16)
_cell_length_c 13.8629(16)
_cell_measurement_reflns_used 3338
_cell_measurement_temperature 298(2)
_cell_measurement_theta_max 21.23
_cell_measurement_theta_min 2.37
_cell_volume 1792.3(4)
_computing_cell_refinement 'Bruker SMART'
_computing_data_collection 'Bruker SMART'
_computing_data_reduction 'Bruker SAINT'
_computing_molecular_graphics 'Bruker SHELXTL'
_computing_publication_material 'Bruker SHELXTL'
_computing_structure_refinement 'SHELXL-97 (Sheldrick, 1997)'
_computing_structure_solution 'SHELXS-97 (Sheldrick, 1990)'
_diffrn_ambient_temperature 298(2)
_diffrn_measured_fraction_theta_full 0.994
_diffrn_measured_fraction_theta_max 0.994
_diffrn_measurement_device_type 'CCD area detector'
_diffrn_measurement_method 'phi and omega scans'
_diffrn_radiation_monochromator graphite
_diffrn_radiation_source 'fine-focus sealed tube'
_diffrn_radiation_type MoK\a
_diffrn_radiation_wavelength 0.71073
_diffrn_reflns_av_R_equivalents 0.0759
_diffrn_reflns_av_sigmaI/netI 0.0695
_diffrn_reflns_limit_h_max 11
_diffrn_reflns_limit_h_min -11
_diffrn_reflns_limit_k_max 14
_diffrn_reflns_limit_k_min -14
_diffrn_reflns_limit_l_max 15
_diffrn_reflns_limit_l_min -15
_diffrn_reflns_number 13907
_diffrn_reflns_theta_full 23.30
_diffrn_reflns_theta_max 23.30
_diffrn_reflns_theta_min 2.00
_exptl_absorpt_coefficient_mu 0.716
_exptl_absorpt_correction_type none
_exptl_crystal_colour black
_exptl_crystal_density_diffrn 1.501
_exptl_crystal_description bulk
_exptl_crystal_F_000 822
_exptl_crystal_size_max 0.20
_exptl_crystal_size_mid 0.20
_exptl_crystal_size_min 0.10
_refine_diff_density_max 0.335
_refine_diff_density_min -0.224
_refine_diff_density_rms 0.053
_refine_ls_extinction_method none
_refine_ls_goodness_of_fit_ref 0.935
_refine_ls_hydrogen_treatment constr
_refine_ls_matrix_type fullcycle
_refine_ls_number_parameters 583
_refine_ls_number_reflns 5132
_refine_ls_number_restraints 8
_refine_ls_restrained_S_all 0.965
_refine_ls_R_factor_all 0.0705
_refine_ls_R_factor_gt 0.0476
_refine_ls_shift/su_max 0.497
_refine_ls_shift/su_mean 0.007
_refine_ls_structure_factor_coef Fsqd
_refine_ls_weighting_details 'calc w=1/[\s^2^(Fo^2^)+(0.0628P)^2^+0.0000P] where P=(Fo^2^+2Fc^2^)/3'
_refine_ls_weighting_scheme calc
_refine_ls_wR_factor_gt 0.1119
_refine_ls_wR_factor_ref 0.1209
_reflns_number_gt 3511
_reflns_number_total 5132
_reflns_threshold_expression >2sigma(I)
_cod_data_source_file ic200444e_si_002_13.cif
_cod_data_source_block phet295
_cod_database_code 4325608

loop_
_symmetry_equiv_pos_as_xyz
'x, y, z'
'-x, -y, -z'

loop_
_atom_site_label
_atom_site_type_symbol
_atom_site_fract_x
_atom_site_fract_y
_atom_site_fract_z
_atom_site_U_iso_or_equiv
_atom_site_adp_type
_atom_site_occupancy
_atom_site_symmetry_multiplicity
_atom_site_calc_flag
_atom_site_refinement_flags
Cu1 Cu 0.5000 0.5000 0.5000 0.05599(19) Uani 1 2 d S
O1 O 0.6115(2) 0.41722(16) 0.44599(18) 0.0627(6) Uani 1 1 d .
C1 C 0.7633(5) 0.3729(4) 0.3698(4) 0.0879(13) Uani 1 1 d .
F1 F 0.6622(9) 0.3108(7) 0.2846(9) 0.134(4) Uani 0.50 1 d P
F2 F 0.8468(12) 0.4056(8) 0.3300(9) 0.173(4) Uani 0.50 1 d P
F3 F 0.8182(11) 0.3115(9) 0.4304(8) 0.162(4) Uani 0.50 1 d P
F1A F 0.7037(16) 0.3606(10) 0.2720(9) 0.196(7) Uani 0.50 1 d P
F2A F 0.7589(11) 0.2902(6) 0.3988(11) 0.150(4) Uani 0.50 1 d P
F3A F 0.8904(8) 0.4040(8) 0.3917(9) 0.141(4) Uani 0.50 1 d P
C2 C 0.7072(4) 0.4541(3) 0.4258(3) 0.0608(9) Uani 1 1 d .
C3 C 0.7664(4) 0.5559(3) 0.4466(3) 0.0752(11) Uani 1 1 d .
H3A H 0.8382 0.5722 0.4269 0.090 Uiso 1 1 calc R
C4 C 0.7226(4) 0.6338(3) 0.4956(3) 0.0665(10) Uani 1 1 d .
C5 C 0.7979(6) 0.7441(4) 0.5212(5) 0.0965(15) Uani 1 1 d .
F4 F 0.8802(11) 0.7692(8) 0.6227(7) 0.159(5) Uani 0.50 1 d P
F5 F 0.7123(9) 0.8073(6) 0.4949(8) 0.109(3) Uani 0.50 1 d P
F6 F 0.8814(13) 0.7500(8) 0.4679(10) 0.131(3) Uani 0.50 1 d P
F4A F 0.8244(16) 0.7968(8) 0.6087(12) 0.193(6) Uani 0.50 1 d P
F5A F 0.7201(17) 0.7920(10) 0.4511(14) 0.250(9) Uani 0.50 1 d P
F6A F 0.8948(15) 0.7561(10) 0.4995(14) 0.183(7) Uani 0.50 1 d P
O2 O 0.6267(2) 0.62739(16) 0.52600(18) 0.0646(6) Uani 1 1 d .
Cu2 Cu 0.0000 0.0000 0.0000 0.0677(2) Uani 1 2 d S
O3 O 0.0155(3) -0.04676(17) 0.1312(2) 0.0735(7) Uani 1 1 d .
C6 C -0.0067(7) -0.0547(4) 0.2909(4) 0.1072(16) Uani 1 1 d .
F7 F 0.0848(13) -0.0985(10) 0.3102(8) 0.171(4) Uani 0.50 1 d P
F8 F -0.0407(13) -0.1470(6) 0.2823(8) 0.136(4) Uani 0.50 1 d P
F9 F -0.0138(14) 0.0133(8) 0.3695(8) 0.138(4) Uani 0.50 1 d P
F7A F 0.1372(11) -0.0347(8) 0.3453(8) 0.154(4) Uani 0.50 1 d P
F8A F -0.1134(14) -0.1414(11) 0.2651(12) 0.202(6) Uani 0.50 1 d P
F9A F -0.0602(14) -0.0179(10) 0.3512(10) 0.165(5) Uani 0.50 1 d P
C7 C -0.0479(4) -0.0180(3) 0.1862(3) 0.0752(11) Uani 1 1 d .
C8 C -0.1497(5) 0.0403(3) 0.1631(3) 0.0893(13) Uani 1 1 d .
H8A H -0.1882 0.0563 0.2123 0.107 Uiso 1 1 calc R
C9 C -0.1970(4) 0.0759(3) 0.0696(3) 0.0710(11) Uani 1 1 d .
C10 C -0.3135(5) 0.1382(4) 0.0473(4) 0.0879(13) Uani 1 1 d .
F10 F -0.3803(9) 0.1203(8) 0.1046(10) 0.145(4) Uani 0.50 1 d P
F11 F -0.2640(11) 0.2326(7) 0.0754(10) 0.164(6) Uani 0.50 1 d P
F12 F -0.3946(9) 0.1165(9) -0.0480(7) 0.150(4) Uani 0.50 1 d P
F10A F -0.3557(14) 0.1596(9) 0.1231(8) 0.154(4) Uani 0.50 1 d P
F11A F -0.2868(12) 0.2194(9) 0.0212(10) 0.145(4) Uani 0.50 1 d P
F12A F -0.4314(11) 0.0822(10) -0.0351(15) 0.216(8) Uani 0.50 1 d P
O4 O -0.1546(2) 0.06482(16) -0.00394(19) 0.0683(7) Uani 1 1 d .
O01 O 0.4052(2) 0.51512(16) 0.32262(18) 0.0696(7) Uani 1 1 d .
N1 N 0.2794(3) 0.52280(19) 0.2686(2) 0.0602(8) Uani 1 1 d .
C01 C 0.2365(4) 0.6240(2) 0.2511(3) 0.0685(10) Uani 1 1 d .
C02 C 0.3070(4) 0.7056(3) 0.3542(3) 0.0912(13) Uani 1 1 d .
H02A H 0.4036 0.7179 0.3726 0.137 Uiso 1 1 calc R
H02B H 0.2896 0.6821 0.4105 0.137 Uiso 1 1 calc R
H02C H 0.2722 0.7682 0.3446 0.137 Uiso 1 1 calc R
C03 C 0.2846(5) 0.6517(3) 0.1661(3) 0.0991(14) Uani 1 1 d .
H03A H 0.3824 0.6696 0.1965 0.149 Uiso 1 1 calc R
H03B H 0.2457 0.7090 0.1417 0.149 Uiso 1 1 calc R
H03C H 0.2559 0.5936 0.1071 0.149 Uiso 1 1 calc R
C04 C 0.0816(4) 0.5936(2) 0.2094(3) 0.0661(10) Uani 1 1 d .
C05 C -0.0024(5) 0.6441(3) 0.1211(3) 0.0970(14) Uani 1 1 d .
H05A H -0.0978 0.6202 0.1010 0.145 Uiso 1 1 calc R
H05B H 0.0198 0.6265 0.0603 0.145 Uiso 1 1 calc R
H05C H 0.0180 0.7175 0.1465 0.145 Uiso 1 1 calc R
C06 C 0.0279(4) 0.6022(3) 0.2978(3) 0.0887(13) Uani 1 1 d .
H06A H -0.0697 0.5825 0.2664 0.133 Uiso 1 1 calc R
H06B H 0.0526 0.6720 0.3380 0.133 Uiso 1 1 calc R
H06C H 0.0672 0.5575 0.3443 0.133 Uiso 1 1 calc R
N2 N 0.0625(3) 0.4811(2) 0.1650(2) 0.0650(8) Uani 1 1 d .
O02 O -0.0535(3) 0.42672(19) 0.1047(2) 0.0855(8) Uani 1 1 d .
C07 C 0.1785(3) 0.4436(2) 0.2073(3) 0.0569(9) Uani 1 1 d .
C08 C 0.1922(3) 0.3375(2) 0.1874(3) 0.0563(9) Uani 1 1 d .
C09 C 0.0934(4) 0.2536(2) 0.1184(3) 0.0648(10) Uani 1 1 d .
H09A H 0.0036 0.2581 0.0777 0.078 Uiso 1 1 calc R
N3 N 0.1427(3) 0.1668(2) 0.1179(2) 0.0664(8) Uani 1 1 d .
N4 N 0.2750(3) 0.1948(2) 0.1878(2) 0.0683(8) Uani 1 1 d .
C041 C 0.3636(5) 0.1178(3) 0.2075(4) 0.1011(15) Uani 1 1 d D
H04A H 0.3106 0.0514 0.1642 0.121 Uiso 1 1 calc R
H04B H 0.4358 0.1346 0.1839 0.121 Uiso 1 1 calc R
C042 C 0.4233(7) 0.1089(4) 0.3134(5) 0.168(3) Uani 1 1 d D
H04C H 0.3542 0.1065 0.3425 0.202 Uiso 1 1 calc R
H04D H 0.4925 0.1693 0.3547 0.202 Uiso 1 1 calc R
C043 C 0.4930(9) 0.0060(8) 0.3254(7) 0.239(5) Uani 1 1 d D
H04E H 0.4574 -0.0362 0.3631 0.287 Uiso 1 1 calc R
H04X H 0.4779 -0.0350 0.2562 0.287 Uiso 1 1 calc R
C044 C 0.6130(11) 0.0416(7) 0.3768(12) 0.320(8) Uani 1 1 d D
H04F H 0.6646 -0.0133 0.3856 0.479 Uiso 1 1 calc R
H04G H 0.6254 0.0799 0.4457 0.479 Uiso 1 1 calc R
H04H H 0.6442 0.0863 0.3399 0.479 Uiso 1 1 calc R
C010 C 0.3078(3) 0.2949(3) 0.2300(3) 0.0674(10) Uani 1 1 d .
H01A H 0.3931 0.3301 0.2794 0.081 Uiso 1 1 calc R
C1S C -0.4783(3) 0.5171(3) -0.0013(3) 0.87(6) Uani 0.50 1 d PRD
C2S C -0.4389(3) 0.5323(3) 0.1085(3) 0.39(2) Uani 0.50 1 d PR
H2SA H -0.4558 0.4761 0.1395 0.467 Uiso 0.50 1 d PR
C3S C -0.3748(3) 0.6290(3) 0.1735(3) 0.83(3) Uani 0.50 1 d PR
H3SA H -0.3476 0.6396 0.2493 1.001 Uiso 0.50 1 d PR
C4S C -0.3503(3) 0.7105(3) 0.1287(3) 0.38(2) Uani 0.50 1 d PR
H4SA H -0.3060 0.7773 0.1735 0.453 Uiso 0.50 1 d PR
C5S C -0.3897(3) 0.6953(3) 0.0188(3) 0.215(9) Uani 0.50 1 d PR
H5SA H -0.3727 0.7515 -0.0121 0.258 Uiso 0.50 1 d PR
C6S C -0.4537(3) 0.5986(3) -0.0461(3) 0.228(11) Uani 0.50 1 d PR
H6SA H -0.4810 0.5880 -0.1220 0.273 Uiso 0.50 1 d PR
C7S C -0.5835(3) 0.4213(3) -0.0350(3) 0.59(5) Uani 0.50 1 d PRD
H7SA H -0.6686 0.4364 -0.0342 0.702 Uiso 0.50 1 d PR
H7SB H -0.5523 0.3726 0.0085 0.702 Uiso 0.50 1 d PR
C8S C -0.5943(3) 0.3846(3) -0.1462(3) 0.86(4) Uani 0.50 1 d PRD
H8SA H -0.6599 0.3219 -0.1793 1.283 Uiso 0.50 1 d PR
H8SB H -0.6231 0.4360 -0.1867 1.283 Uiso 0.50 1 d PR
H8SC H -0.5069 0.3723 -0.1440 1.283 Uiso 0.50 1 d PR

loop_
_atom_site_aniso_label
_atom_site_aniso_U_11
_atom_site_aniso_U_22
_atom_site_aniso_U_33
_atom_site_aniso_U_23
_atom_site_aniso_U_13
_atom_site_aniso_U_12
Cu1 0.0511(4) 0.0528(3) 0.0605(4) 0.0023(3) 0.0240(3) 0.0039(3)
O1 0.0591(14) 0.0615(14) 0.0681(15) 0.0097(11) 0.0293(12) 0.0061(11)
C1 0.087(3) 0.093(4) 0.089(4) 0.001(3) 0.050(3) 0.011(3)
F1 0.116(5) 0.124(6) 0.132(7) -0.048(5) 0.052(5) 0.003(5)
F2 0.270(9) 0.105(5) 0.231(9) -0.004(6) 0.220(7) -0.003(6)
F3 0.216(8) 0.202(9) 0.115(5) 0.056(5) 0.081(6) 0.156(7)
F1A 0.287(16) 0.203(13) 0.088(6) -0.016(7) 0.062(8) 0.128(11)
F2A 0.205(9) 0.052(3) 0.280(14) 0.054(5) 0.180(9) 0.043(5)
F3A 0.107(5) 0.119(6) 0.230(11) -0.007(6) 0.120(5) 0.024(4)
C2 0.059(2) 0.067(2) 0.054(2) 0.0112(17) 0.0209(19) 0.0153(19)
C3 0.074(2) 0.079(3) 0.086(3) 0.010(2) 0.052(2) 0.007(2)
C4 0.062(2) 0.067(2) 0.069(2) 0.0142(18) 0.027(2) 0.0030(19)
C5 0.105(4) 0.074(3) 0.133(5) 0.013(3) 0.080(4) 0.002(3)
F4 0.187(8) 0.121(7) 0.074(5) -0.010(4) -0.010(6) -0.082(6)
F5 0.107(5) 0.063(4) 0.169(7) 0.027(4) 0.067(5) 0.018(3)
F6 0.191(8) 0.077(5) 0.182(6) 0.028(4) 0.145(6) -0.002(5)
F4A 0.304(13) 0.083(5) 0.215(12) -0.052(6) 0.191(11) -0.073(7)
F5A 0.283(16) 0.138(9) 0.325(18) 0.145(10) 0.085(13) 0.012(9)
F6A 0.162(8) 0.105(7) 0.297(18) -0.039(8) 0.161(10) -0.047(6)
O2 0.0659(15) 0.0597(14) 0.0647(15) 0.0030(11) 0.0291(13) 0.0018(12)
Cu2 0.0858(5) 0.0645(4) 0.0698(4) 0.0143(3) 0.0471(4) 0.0246(3)
O3 0.1006(19) 0.0620(15) 0.0758(16) 0.0155(12) 0.0523(15) 0.0251(13)
C6 0.174(5) 0.080(4) 0.114(4) 0.041(3) 0.096(4) 0.047(4)
F7 0.233(11) 0.235(12) 0.118(7) 0.100(7) 0.103(7) 0.140(9)
F8 0.237(12) 0.060(4) 0.130(6) 0.032(3) 0.089(7) 0.022(5)
F9 0.258(10) 0.082(4) 0.068(4) 0.002(3) 0.069(5) 0.018(5)
F7A 0.144(7) 0.216(10) 0.096(6) 0.074(6) 0.028(5) 0.020(7)
F8A 0.238(13) 0.199(11) 0.213(10) 0.126(8) 0.114(9) 0.005(9)
F9A 0.305(12) 0.154(10) 0.133(8) 0.063(6) 0.160(8) 0.124(9)
C7 0.108(3) 0.054(2) 0.079(3) 0.0148(19) 0.054(3) 0.016(2)
C8 0.135(4) 0.071(3) 0.102(3) 0.021(2) 0.087(3) 0.031(3)
C9 0.078(3) 0.052(2) 0.087(3) -0.0047(19) 0.048(2) 0.0052(19)
C10 0.088(3) 0.087(3) 0.103(4) 0.006(3) 0.056(3) 0.027(3)
F10 0.121(5) 0.138(7) 0.248(10) 0.055(6) 0.139(6) 0.058(5)
F11 0.142(6) 0.058(4) 0.301(14) 0.008(6) 0.107(8) 0.036(4)
F12 0.077(5) 0.228(11) 0.102(5) -0.032(6) 0.005(4) 0.077(6)
F10A 0.271(10) 0.148(8) 0.143(6) 0.057(5) 0.155(6) 0.139(7)
F11A 0.133(7) 0.152(8) 0.238(10) 0.139(7) 0.119(6) 0.081(6)
F12A 0.089(6) 0.143(7) 0.347(18) -0.073(8) 0.067(8) 0.005(5)
O4 0.0779(16) 0.0622(15) 0.0710(16) 0.0014(12) 0.0407(14) 0.0169(12)
O01 0.0660(16) 0.0663(15) 0.0659(16) 0.0068(12) 0.0192(13) 0.0072(12)
N1 0.0634(19) 0.0547(17) 0.0571(18) 0.0086(13) 0.0209(16) 0.0060(15)
C01 0.098(3) 0.0438(19) 0.066(2) 0.0143(16) 0.034(2) 0.0156(19)
C02 0.120(3) 0.055(2) 0.085(3) 0.008(2) 0.028(3) 0.019(2)
C03 0.127(4) 0.084(3) 0.104(3) 0.035(2) 0.062(3) 0.008(3)
C04 0.083(3) 0.056(2) 0.063(2) 0.0172(17) 0.029(2) 0.0265(19)
C05 0.127(4) 0.086(3) 0.085(3) 0.034(2) 0.036(3) 0.055(3)
C06 0.116(3) 0.081(3) 0.087(3) 0.023(2) 0.054(3) 0.036(2)
N2 0.063(2) 0.0616(18) 0.0627(19) 0.0127(14) 0.0164(16) 0.0156(16)
O02 0.0680(18) 0.0844(18) 0.087(2) 0.0121(15) 0.0136(15) 0.0197(15)
C07 0.059(2) 0.054(2) 0.051(2) 0.0083(16) 0.0173(18) 0.0065(18)
C08 0.061(2) 0.053(2) 0.050(2) 0.0062(16) 0.0185(17) 0.0113(17)
C09 0.070(2) 0.056(2) 0.065(2) 0.0180(17) 0.0207(19) 0.0129(19)
N3 0.074(2) 0.0532(17) 0.066(2) 0.0100(14) 0.0222(17) 0.0152(15)
N4 0.074(2) 0.0614(19) 0.0591(19) 0.0018(14) 0.0169(17) 0.0246(16)
C041 0.099(3) 0.088(3) 0.096(3) -0.003(2) 0.017(3) 0.050(3)
C042 0.215(6) 0.171(5) 0.138(5) 0.060(4) 0.055(5) 0.147(5)
C043 0.217(9) 0.345(13) 0.162(8) 0.088(8) 0.043(7) 0.160(9)
C044 0.289(14) 0.145(7) 0.56(2) 0.064(10) 0.206(15) 0.055(9)
C010 0.066(2) 0.060(2) 0.062(2) -0.0065(18) 0.018(2) 0.0118(19)
C1S 0.47(5) 1.81(14) 0.13(2) -0.18(5) -0.05(3) 0.60(7)
C2S 0.42(4) 0.59(5) 0.30(4) 0.13(3) 0.22(3) 0.34(4)
C3S 0.62(3) 1.33(7) 1.43(9) 1.15(6) 0.86(4) 0.82(4)
C4S 0.085(10) 0.70(5) 0.26(3) -0.10(3) 0.045(14) 0.13(2)
C5S 0.155(13) 0.282(19) 0.35(3) 0.219(17) 0.167(15) 0.143(13)
C6S 0.35(3) 0.214(18) 0.114(15) 0.051(13) 0.078(17) 0.083(19)
C7S 0.31(4) 1.17(12) 0.13(3) -0.16(4) -0.02(2) 0.41(5)
C8S 0.23(3) 2.00(11) 0.69(5) 1.09(6) 0.20(3) 0.39(5)

loop_
_atom_type_symbol
_atom_type_description
_atom_type_scat_dispersion_real
_atom_type_scat_dispersion_imag
_atom_type_scat_source
C C 0.0033 0.0016 'International Tables Vol C Tables 4.2.6.8 and 6.1.1.4'
H H 0.0000 0.0000 'International Tables Vol C Tables 4.2.6.8 and 6.1.1.4'
N N 0.0061 0.0033 'International Tables Vol C Tables 4.2.6.8 and 6.1.1.4'
O O 0.0106 0.0060 'International Tables Vol C Tables 4.2.6.8 and 6.1.1.4'
F F 0.0171 0.0103 'International Tables Vol C Tables 4.2.6.8 and 6.1.1.4'
Cu Cu 0.3201 1.2651 'International Tables Vol C Tables 4.2.6.8 and 6.1.1.4'

loop_
_geom_angle_atom_site_label_1
_geom_angle_atom_site_label_2
_geom_angle_atom_site_label_3
_geom_angle
_geom_angle_site_symmetry_1
_geom_angle_site_symmetry_3
O2 Cu1 O2 179.999(1) 2_666 .
O2 Cu1 O1 88.76(10) 2_666 .
O2 Cu1 O1 91.24(10) . .
O2 Cu1 O1 91.24(10) 2_666 2_666
O2 Cu1 O1 88.75(10) . 2_666
O1 Cu1 O1 179.998(2) . 2_666
O2 Cu1 O01 86.32(9) 2_666 2_666
O2 Cu1 O01 93.68(9) . 2_666
O1 Cu1 O01 98.28(9) . 2_666
O1 Cu1 O01 81.72(9) 2_666 2_666
O2 Cu1 O01 93.68(9) 2_666 .
O2 Cu1 O01 86.32(9) . .
O1 Cu1 O01 81.72(9) . .
O1 Cu1 O01 98.28(9) 2_666 .
O01 Cu1 O01 180.0 2_666 .
C2 O1 Cu1 124.2(2) . .
F1A C1 F2A 111.6(9) . .
F1A C1 F3A 105.7(10) . .
F2A C1 F3A 105.3(8) . .
F1A C1 F3 132.3(8) . .
F2A C1 F3 28.4(7) . .
F3A C1 F3 80.0(7) . .
F1A C1 F2 69.8(8) . .
F2A C1 F2 124.9(8) . .
F3A C1 F2 36.6(8) . .
F3 C1 F2 108.8(9) . .
F1A C1 F1 38.0(8) . .
F2A C1 F1 77.6(7) . .
F3A C1 F1 132.8(8) . .
F3 C1 F1 104.2(8) . .
F2 C1 F1 102.7(8) . .
F1A C1 C2 109.9(7) . .
F2A C1 C2 113.2(7) . .
F3A C1 C2 110.6(5) . .
F3 C1 C2 111.8(6) . .
F2 C1 C2 117.3(6) . .
F1 C1 C2 110.9(6) . .
F1A F1 C1 64.3(11) . .
F1A F1 F2A 108.5(14) . .
C1 F1 F2A 48.5(5) . .
F3A F2 C1 71.3(12) . .
F3A F2 F1A 123.6(16) . .
C1 F2 F1A 53.2(6) . .
F2A F3 C1 71.0(16) . .
F2A F3 F3A 116(2) . .
C1 F3 F3A 49.9(5) . .
F1 F1A C1 77.7(14) . .
F1 F1A F2 125.7(18) . .
C1 F1A F2 57.1(7) . .
F3 F2A C1 80.5(15) . .
F3 F2A F1 130(2) . .
C1 F2A F1 53.9(6) . .
F2 F3A C1 72.1(11) . .
F2 F3A F3 112.2(14) . .
C1 F3A F3 50.1(5) . .
O1 C2 C3 128.5(3) . .
O1 C2 C1 113.6(3) . .
C3 C2 C1 117.9(4) . .
O1 C2 Cu1 34.76(16) . .
C3 C2 Cu1 94.0(2) . .
C1 C2 Cu1 147.7(3) . .
C4 C3 C2 122.1(3) . .
C4 C3 Cu1 61.2(2) . .
C2 C3 Cu1 61.0(2) . .
O2 C4 C3 128.3(3) . .
O2 C4 C5 112.7(4) . .
C3 C4 C5 119.0(4) . .
O2 C4 Cu1 34.29(15) . .
C3 C4 Cu1 94.1(2) . .
C5 C4 Cu1 146.9(3) . .
F6A C5 F4A 109.2(11) . .
F6A C5 F5 116.6(11) . .
F4A C5 F5 80.2(9) . .
F6A C5 F4 88.9(10) . .
F4A C5 F4 32.7(10) . .
F5 C5 F4 112.4(8) . .
F6A C5 F5A 96.7(12) . .
F4A C5 F5A 106.3(11) . .
F5 C5 F5A 28.5(10) . .
F4 C5 F5A 135.8(9) . .
F6A C5 F6 16.1(11) . .
F4A C5 F6 123.5(9) . .
F5 C5 F6 109.1(8) . .
F4 C5 F6 105.0(8) . .
F5A C5 F6 85.1(10) . .
F6A C5 C4 116.8(8) . .
F4A C5 C4 117.8(7) . .
F5 C5 C4 111.1(5) . .
F4 C5 C4 108.8(6) . .
F5A C5 C4 107.4(7) . .
F6 C5 C4 110.2(6) . .
F4A F4 C5 66.0(14) . .
F4A F4 F6A 95.6(19) . .
C5 F4 F6A 42.8(6) . .
F5A F5 C5 77.5(19) . .
F5A F5 F4A 121(2) . .
C5 F5 F4A 47.4(6) . .
F4 F4A C5 81.3(16) . .
F4 F4A F5 133(2) . .
C5 F4A F5 52.3(7) . .
F5 F5A C5 74(2) . .
C5 F6A F4 48.3(8) . .
C4 O2 Cu1 124.6(2) . .
O4 Cu2 O4 180.00(12) . 2
O4 Cu2 O3 87.68(10) . 2
O4 Cu2 O3 92.32(10) 2 2
O4 Cu2 O3 92.32(10) . .
O4 Cu2 O3 87.68(10) 2 .
O3 Cu2 O3 180.0 2 .
O4 Cu2 N3 85.45(10) . .
O4 Cu2 N3 94.55(10) 2 .
O3 Cu2 N3 92.77(10) 2 .
O3 Cu2 N3 87.23(10) . .
O4 Cu2 N3 94.55(10) . 2
O4 Cu2 N3 85.45(10) 2 2
O3 Cu2 N3 87.23(10) 2 2
O3 Cu2 N3 92.77(10) . 2
N3 Cu2 N3 180.0 . 2
C7 O3 Cu2 123.9(3) . .
F7 C6 F8 67.0(8) . .
F7 C6 F9A 128.8(9) . .
F8 C6 F9A 100.7(10) . .
F7 C6 F9 118.8(9) . .
F8 C6 F9 120.1(9) . .
F9A C6 F9 24.9(10) . .
F7 C6 F7A 40.3(8) . .
F8 C6 F7A 105.2(9) . .
F9A C6 F7A 110.2(9) . .
F9 C6 F7A 89.0(8) . .
F7 C6 F8A 98.0(10) . .
F8 C6 F8A 31.0(9) . .
F9A C6 F8A 82.1(10) . .
F9 C6 F8A 106.4(10) . .
F7A C6 F8A 135.3(9) . .
F7 C6 C7 115.3(7) . .
F8 C6 C7 115.7(6) . .
F9A C6 C7 114.6(7) . .
F9 C6 C7 112.8(7) . .
F7A C6 C7 109.8(6) . .
F8A C6 C7 102.4(7) . .
F7A F7 C6 84.8(14) . .
F7A F7 F8 138.9(19) . .
C6 F7 F8 58.8(8) . .
F8A F8 C6 90.8(17) . .
F8A F8 F7 145(2) . .
C6 F8 F7 54.2(7) . .
F9A F9 C6 69(2) . .
F7 F7A C6 54.9(10) . .
F8 F8A C6 58.2(15) . .
F8 F8A F9A 88.7(18) . .
C6 F8A F9A 44.2(7) . .
F9 F9A C6 86(3) . .
F9 F9A F8A 138(3) . .
C6 F9A F8A 53.7(7) . .
O3 C7 C8 128.0(4) . .
O3 C7 C6 114.3(4) . .
C8 C7 C6 117.6(4) . .
O3 C7 Cu2 34.95(17) . .
C8 C7 Cu2 93.3(3) . .
C6 C7 Cu2 148.9(4) . .
C7 C8 C9 122.6(4) . .
C7 C8 Cu2 61.6(2) . .
C9 C8 Cu2 61.1(2) . .
O4 C9 C8 127.7(4) . .
O4 C9 C10 112.2(4) . .
C8 C9 C10 120.1(4) . .
O4 C9 Cu2 34.13(17) . .
C8 C9 Cu2 93.6(3) . .
C10 C9 Cu2 146.2(3) . .
F11A C10 F12 80.4(9) . .
F11A C10 F11 31.7(9) . .
F12 C10 F11 110.0(9) . .
F11A C10 F10 129.1(8) . .
F12 C10 F10 108.4(8) . .
F11 C10 F10 107.0(8) . .
F11A C10 F10A 108.3(9) . .
F12 C10 F10A 121.1(9) . .
F11 C10 F10A 83.3(8) . .
F10 C10 F10A 24.0(8) . .
F11A C10 F12A 106.8(10) . .
F12 C10 F12A 28.7(11) . .
F11 C10 F12A 132.2(10) . .
F10 C10 F12A 82.9(9) . .
F10A C10 F12A 101.2(11) . .
F11A C10 C9 112.8(7) . .
F12 C10 C9 112.6(6) . .
F11 C10 C9 109.4(6) . .
F10 C10 C9 109.3(6) . .
F10A C10 C9 115.9(7) . .
F12A C10 C9 110.8(7) . .
F10A F10 C10 79(2) . .
F10A F10 F12A 117(3) . .
C10 F10 F12A 50.8(6) . .
F11A F11 C10 72.9(14) . .
F11A F11 F10A 112.6(18) . .
C10 F11 F10A 49.4(6) . .
F12A F12 C10 87(2) . .
F12A F12 F11A 132(2) . .
C10 F12 F11A 49.7(5) . .
F10 F10A C10 77(2) . .
F10 F10A F11 124(3) . .
C10 F10A F11 47.3(6) . .
F11 F11A C10 75.4(15) . .
F11 F11A F12 122.0(19) . .
C10 F11A F12 49.9(6) . .
F12 F12A C10 63.9(14) . .
F12 F12A F10 106(2) . .
C10 F12A F10 46.3(7) . .
C9 O4 Cu2 124.5(3) . .
N1 O01 Cu1 126.4(2) . .
O01 N1 C07 125.2(3) . .
O01 N1 C01 122.5(3) . .
C07 N1 C01 111.3(3) . .
N1 C01 C02 109.8(3) . .
N1 C01 C04 100.6(3) . .
C02 C01 C04 117.0(3) . .
N1 C01 C03 105.4(3) . .
C02 C01 C03 109.8(3) . .
C04 C01 C03 113.1(3) . .
N2 C04 C01 101.0(3) . .
N2 C04 C05 108.9(3) . .
C01 C04 C05 116.1(3) . .
N2 C04 C06 105.8(3) . .
C01 C04 C06 113.7(3) . .
C05 C04 C06 110.3(3) . .
O02 N2 C07 124.9(3) . .
O02 N2 C04 122.9(3) . .
C07 N2 C04 111.7(3) . .
N1 C07 N2 108.3(3) . .
N1 C07 C08 125.9(3) . .
N2 C07 C08 125.7(3) . .
C010 C08 C09 103.8(3) . .
C010 C08 C07 128.0(3) . .
C09 C08 C07 128.2(3) . .
N3 C09 C08 111.9(3) . .
C09 N3 N4 104.6(3) . .
C09 N3 Cu2 121.8(2) . .
N4 N3 Cu2 133.6(2) . .
C010 N4 N3 112.0(3) . .
C010 N4 C041 127.7(3) . .
N3 N4 C041 120.2(3) . .
C042 C041 N4 115.3(4) . .
C041 C042 C043 112.3(5) . .
C044 C043 C042 102.7(10) . .
N4 C010 C08 107.7(3) . .
C1S C1S C7S 145.1(10) 2_465 2_465
C1S C1S C2S 79.1(6) 2_465 .
C7S C1S C2S 68.2(4) 2_465 .
C1S C1S C6S 147.8(6) 2_465 .
C7S C1S C6S 53.9(4) 2_465 .
C2S C1S C6S 120.0 . .
C1S C1S C2S 74.8(6) 2_465 2_465
C7S C1S C2S 137.1(7) 2_465 2_465
C2S C1S C2S 153.9(3) . 2_465
C6S C1S C2S 83.6(3) . 2_465
C1S C1S C7S 20.9(6) 2_465 .
C7S C1S C7S 166.0(4) 2_465 .
C2S C1S C7S 98.7 . .
C6S C1S C7S 136.5 . .
C2S C1S C7S 55.4(3) 2_465 .
C1S C1S C6S 22.3(4) 2_465 2_465
C7S C1S C6S 133.2(6) 2_465 2_465
C2S C1S C6S 65.37(19) . 2_465
C6S C1S C6S 170.0(2) . 2_465
C2S C1S C6S 89.7(3) 2_465 2_465
C7S C1S C6S 35.10(19) . 2_465
C8S C2S C7S 73.9(4) 2_465 2_465
C8S C2S C3S 12.8(3) 2_465 .
C7S C2S C3S 81.4(3) 2_465 .
C8S C2S C1S 110.4(4) 2_465 .
C7S C2S C1S 39.8(3) 2_465 .
C3S C2S C1S 120.0 . .
C8S C2S C1S 129.9(6) 2_465 2_465
C7S C2S C1S 65.5(3) 2_465 2_465
C3S C2S C1S 141.8(3) . 2_465
C1S C2S C1S 26.1(3) . 2_465
C8S C2S C6S 162.0(6) 2_465 2_465
C7S C2S C6S 111.7(4) 2_465 2_465
C3S C2S C6S 165.2(2) . 2_465
C1S C2S C6S 72.1(2) . 2_465
C1S C2S C6S 47.7(2) 2_465 2_465
C8S C3S C4S 90.2(10) 2_465 .
C8S C3S C2S 38.4(10) 2_465 .
C4S C3S C2S 120.0 . .
C8S C3S C7S 37.3(8) 2_465 2_465
C4S C3S C7S 72.1(2) . 2_465
C2S C3S C7S 48.5(2) . 2_465
C3S C4S C5S 120.0 . .
C3S C4S C8S 15.9(3) . 2_465
C5S C4S C8S 105.5(3) . 2_465
C3S C4S C7S 63.8(2) . 2_465
C5S C4S C7S 56.7(2) . 2_465
C8S C4S C7S 50.9(2) 2_465 2_465
C6S C5S C4S 120.0 . .
C6S C5S C7S 43.1(2) . 2_465
C4S C5S C7S 77.6(2) . 2_465
C7S C6S C5S 79.6(3) 2_465 .
C7S C6S C1S 42.0(3) 2_465 .
C5S C6S C1S 120.0 . .
C7S C6S C2S 90.7(4) 2_465 2_465
C5S C6S C2S 165.2(2) . 2_465
C1S C6S C2S 48.8(2) . 2_465
C7S C6S C1S 49.8(3) 2_465 2_465
C5S C6S C1S 124.62(19) . 2_465
C1S C6S C1S 10.0(2) . 2_465
C2S C6S C1S 42.53(15) 2_465 2_465
C1S C7S C6S 84.0(5) 2_465 2_465
C1S C7S C2S 72.0(4) 2_465 2_465
C6S C7S C2S 150.9(6) 2_465 2_465
C1S C7S C8S 113.5(4) 2_465 .
C6S C7S C8S 141.8(3) 2_465 .
C2S C7S C8S 45.4(3) 2_465 .
C1S C7S C1S 14.0(4) 2_465 .
C6S C7S C1S 95.1(3) 2_465 .
C2S C7S C1S 59.1(3) 2_465 .
C8S C7S C1S 99.5 . .
C1S C7S C5S 138.5(6) 2_465 2_465
C6S C7S C5S 57.3(3) 2_465 2_465
C2S C7S C5S 137.4(5) 2_465 2_465
C8S C7S C5S 92.6(2) . 2_465
C1S C7S C5S 144.2(2) . 2_465
C1S C7S C3S 120.7(6) 2_465 2_465
C6S C7S C3S 143.4(5) 2_465 2_465
C2S C7S C3S 50.1(2) 2_465 2_465
C8S C7S C3S 9.3(2) . 2_465
C1S C7S C3S 106.9(2) . 2_465
C5S C7S C3S 89.5(3) 2_465 2_465
C1S C7S C4S 156.0(6) 2_465 2_465
C6S C7S C4S 102.3(4) 2_465 2_465
C2S C7S C4S 93.9(3) 2_465 2_465
C8S C7S C4S 48.7(2) . 2_465
C1S C7S C4S 143.6(2) . 2_465
C5S C7S C4S 45.65(17) 2_465 2_465
C3S C7S C4S 44.14(15) 2_465 2_465
C3S C8S C2S 128.8(12) 2_465 2_465
C3S C8S C4S 73.9(10) 2_465 2_465
C2S C8S C4S 140.7(6) 2_465 2_465
C3S C8S C7S 133.4(10) 2_465 .
C2S C8S C7S 60.7(4) 2_465 .
C4S C8S C7S 80.4(3) 2_465 .

loop_
_geom_bond_atom_site_label_1
_geom_bond_atom_site_label_2
_geom_bond_distance
_geom_bond_site_symmetry_2
Cu1 O2 1.963(2) 2_666
Cu1 O2 1.963(2) .
Cu1 O1 1.975(2) .
Cu1 O1 1.975(2) 2_666
Cu1 O01 2.332(2) 2_666
Cu1 O01 2.332(2) .
O1 C2 1.241(4) .
C1 F1A 1.236(11) .
C1 F2A 1.241(10) .
C1 F3A 1.289(9) .
C1 F3 1.294(11) .
C1 F2 1.295(11) .
C1 F1 1.340(10) .
C1 C2 1.534(5) .
F1 F1A 0.843(18) .
F1 F2A 1.619(15) .
F2 F3A 0.811(17) .
F2 F1A 1.448(16) .
F3 F2A 0.625(16) .
F3 F3A 1.661(15) .
C2 C3 1.379(5) .
C3 C4 1.370(5) .
C4 O2 1.253(4) .
C4 C5 1.527(5) .
C5 F6A 1.193(15) .
C5 F4A 1.212(12) .
C5 F5 1.303(11) .
C5 F4 1.312(10) .
C5 F5A 1.323(15) .
C5 F6 1.366(15) .
F4 F4A 0.72(2) .
F4 F6A 1.76(2) .
F5 F5A 0.65(2) .
F5 F4A 1.622(18) .
Cu2 O4 1.937(2) .
Cu2 O4 1.937(2) 2
Cu2 O3 1.973(2) 2
Cu2 O3 1.973(2) .
Cu2 N3 2.497(3) .
Cu2 N3 2.497(3) 2
O3 C7 1.241(4) .
C6 F7 1.162(12) .
C6 F8 1.224(11) .
C6 F9A 1.247(13) .
C6 F9 1.331(13) .
C6 F7A 1.415(12) .
C6 F8A 1.440(15) .
C6 C7 1.529(6) .
F7 F7A 0.919(15) .
F7 F8 1.318(16) .
F8 F8A 0.74(2) .
F9 F9A 0.56(2) .
F8A F9A 1.770(18) .
C7 C8 1.377(5) .
C8 C9 1.385(5) .
C9 O4 1.259(4) .
C9 C10 1.537(5) .
C10 F11A 1.240(11) .
C10 F12 1.243(9) .
C10 F11 1.256(10) .
C10 F10 1.289(12) .
C10 F10A 1.296(12) .
C10 F12A 1.382(13) .
F10 F10A 0.537(18) .
F10 F12A 1.77(2) .
F11 F11A 0.681(19) .
F11 F10A 1.696(17) .
F12 F12A 0.67(2) .
F12 F11A 1.602(15) .
O01 N1 1.298(3) .
N1 C07 1.342(4) .
N1 C01 1.501(4) .
C01 C02 1.522(5) .
C01 C04 1.527(5) .
C01 C03 1.535(5) .
C04 N2 1.492(4) .
C04 C05 1.526(5) .
C04 C06 1.532(5) .
N2 O02 1.271(3) .
N2 C07 1.349(4) .
C07 C08 1.435(4) .
C08 C010 1.384(4) .
C08 C09 1.395(4) .
C09 N3 1.324(4) .
N3 N4 1.355(4) .
N4 C010 1.324(4) .
N4 C041 1.461(4) .
C041 C042 1.394(6) .
C042 C043 1.635(9) .
C043 C044 1.213(10) .
C1S C1S 0.635(7) 2_465
C1S C7S 0.936(7) 2_465
C1S C2S 1.3900 .
C1S C6S 1.3901 .
C1S C2S 1.414(6) 2_465
C1S C7S 1.5010 .
C1S C6S 1.957(7) 2_465
C2S C8S 1.107(6) 2_465
C2S C7S 1.357(7) 2_465
C2S C3S 1.3900 .
C2S C1S 1.414(6) 2_465
C2S C6S 1.869(7) 2_465
C3S C8S 0.396(7) 2_465
C3S C4S 1.3900 .
C3S C7S 1.791(7) 2_465
C4S C5S 1.3900 .
C4S C8S 1.446(7) 2_465
C4S C7S 1.899(6) 2_465
C5S C6S 1.3899 .
C5S C7S 1.625(7) 2_465
C6S C7S 1.129(7) 2_465
C6S C2S 1.869(7) 2_465
C6S C1S 1.957(7) 2_465
C7S C1S 0.936(7) 2_465
C7S C6S 1.129(7) 2_465
C7S C2S 1.357(7) 2_465
C7S C8S 1.4950 .
C7S C5S 1.625(7) 2_465
C7S C3S 1.791(7) 2_465
C7S C4S 1.899(6) 2_465
C8S C3S 0.396(7) 2_465
C8S C2S 1.107(6) 2_465
C8S C4S 1.446(7) 2_465
